data_7718177
loop_
_publ_author_name
'Meyer, Felix'
'Demeshko, Serhiy'
'Golz, Christopher'
'Townrow, Oliver P. E.'
'Fischer, Malte'

_publ_section_title
;
 Isolation of the parent triplet titanocene <i>via</i> NHC stabilisation.
;
_journal_issue 20
_journal_name_full 'Dalton transactions (Cambridge, England : 2003)'
_journal_page_first 8035
_journal_page_last 8040
_journal_paper_doi 10.1039/d5dt00480b
_journal_volume 54
_journal_year 2025
_chemical_formula_moiety 'C31 H38 N2 Ti2'
_chemical_formula_sum 'C31 H38 N2 Ti2'
_chemical_formula_weight 534.43
_space_group_crystal_system monoclinic
_space_group_IT_number 14
_space_group_name_Hall '-P 2yn'
_space_group_name_H-M_alt 'P 1 21/n 1'
_atom_sites_solution_hydrogens mixed
_atom_sites_solution_primary dual
_audit_creation_date 2024-03-13
_audit_creation_method
;FinalCif V135 by Daniel Kratzert, Freiburg 2024, 
https://dkratzert.de/finalcif.html
;
_audit_update_record
;
2025-01-23 deposited with the CCDC.	2025-02-28 downloaded from the CCDC.
;
_cell_angle_alpha 90
_cell_angle_beta 99.494(3)
_cell_angle_gamma 90
_cell_formula_units_Z 4
_cell_length_a 10.1419(10)
_cell_length_b 23.0775(19)
_cell_length_c 11.0969(12)
_cell_measurement_reflns_used 9515
_cell_measurement_temperature 100.00
_cell_measurement_theta_max 32.688
_cell_measurement_theta_min 2.517
_cell_volume 2561.7(4)
_computing_cell_refinement 'SAINT V8.40B (?, 2016)'
_computing_data_collection 'Bruker BIS 8.5.1.2 Release/2023-09-07 and APEX5 2023.9-2'
_computing_data_reduction 'SAINT V8.40B (?, 2016)'
_computing_molecular_graphics 'Olex2 1.5 (Dolomanov et al., 2009)'
_computing_publication_material 'Olex2 1.5 (Dolomanov et al., 2009)'
_computing_structure_refinement 'XL  (Sheldrick, 2008)'
_computing_structure_solution 'XT  (Sheldrick, 2015)'
_diffrn_ambient_environment N~2~
_diffrn_ambient_temperature 100.00
_diffrn_detector CPAD
_diffrn_detector_area_resol_mean 7.41
_diffrn_detector_type 'Bruker PHOTON III'
_diffrn_measured_fraction_theta_full 0.998
_diffrn_measured_fraction_theta_max 0.975
_diffrn_measurement_device 'four-circle diffractometer'
_diffrn_measurement_device_type 'Bruker D8 VENTURE dual wavelength Mo/Ag'
_diffrn_measurement_method '\w and \f scans'
_diffrn_measurement_specimen_support 'MiTeGen micromount'
_diffrn_radiation_monochromator 'mirror optics'
_diffrn_radiation_probe x-ray
_diffrn_radiation_type MoK\a
_diffrn_radiation_wavelength 0.71073
_diffrn_reflns_av_R_equivalents 0.0433
_diffrn_reflns_av_unetI/netI 0.0243
_diffrn_reflns_Laue_measured_fraction_full 0.998
_diffrn_reflns_Laue_measured_fraction_max 0.975
_diffrn_reflns_limit_h_max 15
_diffrn_reflns_limit_h_min -15
_diffrn_reflns_limit_k_max 34
_diffrn_reflns_limit_k_min -34
_diffrn_reflns_limit_l_max 16
_diffrn_reflns_limit_l_min -16
_diffrn_reflns_number 84593
_diffrn_reflns_point_group_measured_fraction_full 0.998
_diffrn_reflns_point_group_measured_fraction_max 0.975
_diffrn_reflns_theta_full 25.242
_diffrn_reflns_theta_max 32.939
_diffrn_reflns_theta_min 2.059
_diffrn_source 'microfocus sealed X-ray tube'
_diffrn_source_current 1.4
_diffrn_source_power 0.07
_diffrn_source_type 'Incoatec I\ms'
_diffrn_source_voltage 50.0
_diffrn_standards_number 0
_exptl_absorpt_coefficient_mu 0.646
_exptl_absorpt_correction_T_max 0.9597
_exptl_absorpt_correction_T_min 0.6256
_exptl_absorpt_correction_type numerical
_exptl_absorpt_process_details
;
SADABS-2016/2 (Bruker,2016/2) was used for absorption correction.
wR2(int) was 0.1394 before and 0.0865 after correction.
The Ratio of minimum to maximum transmission is 0.6519.
The \l/2 correction factor is Not present.
;
_exptl_crystal_colour black
_exptl_crystal_colour_primary black
_exptl_crystal_density_diffrn 1.386
_exptl_crystal_description block
_exptl_crystal_F_000 1128
_exptl_crystal_size_max 0.894
_exptl_crystal_size_mid 0.388
_exptl_crystal_size_min 0.181
_refine_diff_density_max 1.002
_refine_diff_density_min -1.653
_refine_diff_density_rms 0.109
_refine_ls_extinction_method none
_refine_ls_goodness_of_fit_ref 1.098
_refine_ls_hydrogen_treatment mixed
_refine_ls_matrix_type full
_refine_ls_number_parameters 326
_refine_ls_number_reflns 9361
_refine_ls_number_restraints 0
_refine_ls_restrained_S_all 1.098
_refine_ls_R_factor_all 0.0662
_refine_ls_R_factor_gt 0.0647
_refine_ls_shift/su_max 0.001
_refine_ls_shift/su_mean 0.000
_refine_ls_structure_factor_coef Fsqd
_refine_ls_weighting_details 'w=1/[\s^2^(Fo^2^)+9.1780P] where P=(Fo^2^+2Fc^2^)/3'
_refine_ls_weighting_scheme calc
_refine_ls_wR_factor_gt 0.1408
_refine_ls_wR_factor_ref 0.1416
_reflns_Friedel_coverage 0.000
_reflns_number_gt 8983
_reflns_number_total 9361
_reflns_threshold_expression 'I > 2\s(I)'
_cod_data_source_file d5dt00480b3.cif
_cod_data_source_block mo_2277_cg_0m
_cod_depositor_comments 'Adding full bibliography for 7718175--7718178.cif.'
_cod_database_code 7718177
_olex2_refinement_description
;
1. Fixed Uiso
 At 1.2 times of:
  All C(H) groups
 At 1.5 times of:
  All C(H,H,H) groups
2.a Ternary CH refined with riding coordinates:
 C3(H3), C10(H10)
2.b Aromatic/amide H refined with riding coordinates:
 C12(H12), C14(H14), C15(H15), C16(H16), C17(H17), C18(H18), C19(H19),
 C20(H20), C21(H21), C22(H22), C23(H23), C25(H25), C26(H26), C28(H28), C29(H29),
  C30(H30), C31(H31)
2.c Idealised Me refined as rotating group:
 C2(H2A,H2B,H2C), C4(H4A,H4B,H4C), C5(H5A,H5B,H5C), C8(H8A,H8B,H8C), C9(H9A,
 H9B,H9C), C11(H11A,H11B,H11C)
;
_olex2_submission_special_instructions 'No special instructions were received'
_shelx_shelxl_version_number 2018/3
_shelx_space_group_comment
;
The symmetry employed for this shelxl refinement is uniquely defined
by the following loop, which should always be used as a source of
symmetry information in preference to the above space-group names.
They are only intended as comments.
;
_shelx_estimated_absorpt_t_min 0.596
_shelx_estimated_absorpt_t_max 0.892
_diffrn_measurement_ambient_temperature_device_make 'Oxford Cryostream 800'

loop_
_space_group_symop_operation_xyz
'x, y, z'
'-x+1/2, y+1/2, -z+1/2'
'-x, -y, -z'
'x-1/2, -y-1/2, z-1/2'

loop_
_atom_site_label
_atom_site_type_symbol
_atom_site_fract_x
_atom_site_fract_y
_atom_site_fract_z
_atom_site_U_iso_or_equiv
_atom_site_adp_type
_atom_site_occupancy
_atom_site_site_symmetry_order
_atom_site_calc_flag
_atom_site_refinement_flags_posn
_atom_site_refinement_flags_adp
_atom_site_refinement_flags_occupancy
_atom_site_disorder_assembly
_atom_site_disorder_group
Ti1 Ti 0.38363(4) 0.38562(2) 0.71327(3) 0.01495(8) Uani 1 1 d . . . . .
H H 0.573(4) 0.3736(17) 0.721(3) 0.039(10) Uiso 1 1 d . . . . .
Ti2 Ti 0.67102(4) 0.41600(2) 0.84523(3) 0.01770(8) Uani 1 1 d . . . . .
N1 N 0.4025(2) 0.34461(8) 0.42683(16) 0.0172(3) Uani 1 1 d . . . . .
N2 N 0.1989(2) 0.36522(8) 0.43967(16) 0.0169(3) Uani 1 1 d . . . . .
C1 C 0.3239(2) 0.36339(9) 0.50784(19) 0.0164(4) Uani 1 1 d . . . . .
C2 C 0.5826(4) 0.27351(13) 0.4792(3) 0.0353(7) Uani 1 1 d . . . . .
H2A H 0.528790 0.256339 0.535710 0.053 Uiso 1 1 calc R U . . .
H2B H 0.677669 0.269632 0.513173 0.053 Uiso 1 1 calc R U . . .
H2C H 0.563859 0.253439 0.400419 0.053 Uiso 1 1 calc R U . . .
C3 C 0.5476(3) 0.33703(11) 0.4612(2) 0.0210(4) Uani 1 1 d . . . . .
H3 H 0.574139 0.356308 0.542287 0.025 Uiso 1 1 calc R U . . .
C4 C 0.6261(3) 0.36657(12) 0.3727(2) 0.0244(5) Uani 1 1 d . . . . .
H4A H 0.620952 0.343083 0.298483 0.037 Uiso 1 1 calc R U . . .
H4B H 0.719758 0.370652 0.411245 0.037 Uiso 1 1 calc R U . . .
H4C H 0.588013 0.404975 0.351391 0.037 Uiso 1 1 calc R U . . .
C5 C 0.3819(3) 0.31110(13) 0.2041(2) 0.0291(5) Uani 1 1 d . . . . .
H5A H 0.436734 0.340955 0.173690 0.044 Uiso 1 1 calc R U . . .
H5B H 0.307881 0.300475 0.139430 0.044 Uiso 1 1 calc R U . . .
H5C H 0.436853 0.276832 0.228617 0.044 Uiso 1 1 calc R U . . .
C6 C 0.3271(2) 0.33401(10) 0.31167(19) 0.0184(4) Uani 1 1 d . . . . .
C7 C 0.1998(2) 0.34800(10) 0.31934(19) 0.0189(4) Uani 1 1 d . . . . .
C8 C 0.0828(3) 0.35136(11) 0.2181(2) 0.0232(4) Uani 1 1 d . . . . .
H8A H 0.004725 0.333436 0.244499 0.035 Uiso 1 1 calc R U . . .
H8B H 0.103818 0.330801 0.146349 0.035 Uiso 1 1 calc R U . . .
H8C H 0.063175 0.392050 0.197066 0.035 Uiso 1 1 calc R U . . .
C9 C -0.0038(2) 0.42780(11) 0.4262(2) 0.0227(4) Uani 1 1 d . . . . .
H9A H 0.056372 0.458384 0.406841 0.034 Uiso 1 1 calc R U . . .
H9B H -0.063784 0.443588 0.478836 0.034 Uiso 1 1 calc R U . . .
H9C H -0.056778 0.413151 0.350465 0.034 Uiso 1 1 calc R U . . .
C10 C 0.0779(2) 0.37862(10) 0.4922(2) 0.0189(4) Uani 1 1 d . . . . .
H10 H 0.109013 0.392053 0.577803 0.023 Uiso 1 1 calc R U . . .
C11 C -0.0058(3) 0.32441(11) 0.5007(2) 0.0226(4) Uani 1 1 d . . . . .
H11A H -0.046676 0.312159 0.418390 0.034 Uiso 1 1 calc R U . . .
H11B H -0.076148 0.332882 0.548983 0.034 Uiso 1 1 calc R U . . .
H11C H 0.051481 0.293313 0.540112 0.034 Uiso 1 1 calc R U . . .
C12 C 0.4470(2) 0.47425(10) 0.6587(2) 0.0193(4) Uani 1 1 d . . . . .
H12 H 0.505883 0.477167 0.600641 0.023 Uiso 1 1 calc R U . . .
C13 C 0.4902(2) 0.46575(9) 0.7893(2) 0.0180(4) Uani 1 1 d . . . . .
C14 C 0.3659(2) 0.46551(10) 0.8346(2) 0.0194(4) Uani 1 1 d . . . . .
H14 H 0.358472 0.461852 0.918485 0.023 Uiso 1 1 calc R U . . .
C15 C 0.2548(3) 0.47144(10) 0.7384(2) 0.0220(4) Uani 1 1 d . . . . .
H15 H 0.163019 0.471253 0.746582 0.026 Uiso 1 1 calc R U . . .
C16 C 0.3066(3) 0.47759(10) 0.6295(2) 0.0213(4) Uani 1 1 d . . . . .
H16 H 0.256067 0.483030 0.550313 0.026 Uiso 1 1 calc R U . . .
C17 C 0.7714(3) 0.44868(13) 0.6759(2) 0.0274(5) Uani 1 1 d . . . . .
H17 H 0.732294 0.438611 0.594885 0.033 Uiso 1 1 calc R U . . .
C18 C 0.7453(3) 0.49917(12) 0.7376(3) 0.0280(5) Uani 1 1 d . . . . .
H18 H 0.685977 0.529383 0.705810 0.034 Uiso 1 1 calc R U . . .
C19 C 0.8230(3) 0.49719(14) 0.8559(3) 0.0323(6) Uani 1 1 d . . . . .
H19 H 0.823233 0.525350 0.918382 0.039 Uiso 1 1 calc R U . . .
C20 C 0.8993(3) 0.44646(16) 0.8644(3) 0.0359(7) Uani 1 1 d . . . . .
H20 H 0.963064 0.434966 0.932860 0.043 Uiso 1 1 calc R U . . .
C21 C 0.8658(3) 0.41518(15) 0.7542(3) 0.0323(6) Uani 1 1 d . . . . .
H21 H 0.900184 0.378475 0.736152 0.039 Uiso 1 1 calc R U . . .
C22 C 0.2155(3) 0.32537(11) 0.7804(2) 0.0239(5) Uani 1 1 d . . . . .
H22 H 0.122863 0.333672 0.758788 0.029 Uiso 1 1 calc R U . . .
C23 C 0.3033(3) 0.34808(11) 0.8817(2) 0.0224(4) Uani 1 1 d . . . . .
H23 H 0.278686 0.373528 0.941511 0.027 Uiso 1 1 calc R U . . .
C24 C 0.4338(3) 0.32674(10) 0.8795(2) 0.0203(4) Uani 1 1 d . . . . .
C25 C 0.4236(3) 0.28904(10) 0.7764(2) 0.0223(4) Uani 1 1 d . . . . .
H25 H 0.495337 0.268038 0.751967 0.027 Uiso 1 1 calc R U . . .
C26 C 0.2909(3) 0.28813(10) 0.7174(2) 0.0244(5) Uani 1 1 d . . . . .
H26 H 0.257051 0.266119 0.646645 0.029 Uiso 1 1 calc R U . . .
C27 C 0.5603(3) 0.34669(10) 0.9476(2) 0.0213(4) Uani 1 1 d . . . . .
C28 C 0.5863(3) 0.39544(11) 1.0270(2) 0.0216(4) Uani 1 1 d . . . . .
H28 H 0.521060 0.420222 1.052046 0.026 Uiso 1 1 calc R U . . .
C29 C 0.7263(3) 0.40029(11) 1.0617(2) 0.0243(5) Uani 1 1 d . . . . .
H29 H 0.771563 0.428859 1.114708 0.029 Uiso 1 1 calc R U . . .
C30 C 0.7870(3) 0.35567(12) 1.0045(2) 0.0264(5) Uani 1 1 d . . . . .
H30 H 0.880392 0.348730 1.013052 0.032 Uiso 1 1 calc R U . . .
C31 C 0.6867(3) 0.32302(11) 0.9327(2) 0.0239(5) Uani 1 1 d . . . . .
H31 H 0.700497 0.290827 0.882842 0.029 Uiso 1 1 calc R U . . .

loop_
_atom_site_aniso_label
_atom_site_aniso_U_11
_atom_site_aniso_U_22
_atom_site_aniso_U_33
_atom_site_aniso_U_23
_atom_site_aniso_U_13
_atom_site_aniso_U_12
Ti1 0.02061(17) 0.01417(16) 0.01057(15) -0.00010(11) 0.00408(12) -0.00035(13)
Ti2 0.02006(18) 0.02091(18) 0.01226(15) -0.00166(13) 0.00307(13) -0.00094(14)
N1 0.0220(9) 0.0184(8) 0.0113(7) -0.0010(6) 0.0034(6) -0.0006(7)
N2 0.0208(8) 0.0173(8) 0.0127(7) -0.0012(6) 0.0027(6) -0.0008(6)
C1 0.0217(10) 0.0149(8) 0.0129(8) 0.0004(6) 0.0038(7) 0.0001(7)
C2 0.0491(18) 0.0296(13) 0.0303(13) 0.0090(11) 0.0155(12) 0.0184(12)
C3 0.0256(11) 0.0240(10) 0.0139(9) -0.0004(7) 0.0045(8) 0.0064(8)
C4 0.0216(11) 0.0305(12) 0.0218(10) -0.0011(9) 0.0056(8) -0.0002(9)
C5 0.0350(14) 0.0397(14) 0.0142(9) -0.0079(9) 0.0090(9) -0.0047(11)
C6 0.0244(10) 0.0202(9) 0.0111(8) -0.0020(7) 0.0039(7) -0.0041(8)
C7 0.0257(10) 0.0187(9) 0.0124(8) -0.0011(7) 0.0032(7) -0.0030(8)
C8 0.0293(12) 0.0239(11) 0.0153(9) -0.0015(8) 0.0001(8) -0.0053(9)
C9 0.0212(10) 0.0210(10) 0.0259(11) -0.0014(8) 0.0036(8) 0.0017(8)
C10 0.0209(10) 0.0189(9) 0.0175(9) -0.0020(7) 0.0044(7) -0.0002(8)
C11 0.0242(11) 0.0222(10) 0.0225(10) -0.0015(8) 0.0071(8) -0.0032(8)
C12 0.0258(11) 0.0157(9) 0.0160(9) 0.0018(7) 0.0024(8) -0.0019(8)
C13 0.0233(10) 0.0150(8) 0.0157(9) -0.0019(7) 0.0034(7) -0.0029(7)
C14 0.0231(10) 0.0182(9) 0.0174(9) -0.0037(7) 0.0046(8) 0.0005(8)
C15 0.0219(10) 0.0189(10) 0.0251(11) -0.0037(8) 0.0038(8) 0.0037(8)
C16 0.0284(11) 0.0143(9) 0.0199(10) 0.0014(7) 0.0004(8) 0.0016(8)
C17 0.0280(12) 0.0370(14) 0.0186(10) -0.0017(9) 0.0082(9) -0.0094(10)
C18 0.0257(12) 0.0301(12) 0.0295(12) 0.0010(10) 0.0083(10) -0.0106(10)
C19 0.0322(14) 0.0391(15) 0.0266(12) -0.0082(11) 0.0080(10) -0.0177(12)
C20 0.0249(12) 0.0560(19) 0.0258(12) -0.0002(12) 0.0016(10) -0.0109(13)
C21 0.0273(13) 0.0435(16) 0.0287(13) -0.0031(11) 0.0121(10) -0.0008(11)
C22 0.0276(11) 0.0259(11) 0.0188(10) 0.0023(8) 0.0053(8) -0.0085(9)
C23 0.0294(12) 0.0246(11) 0.0145(9) 0.0024(8) 0.0077(8) -0.0048(9)
C24 0.0298(11) 0.0177(9) 0.0130(8) 0.0025(7) 0.0028(8) -0.0021(8)
C25 0.0341(12) 0.0149(9) 0.0169(9) 0.0014(7) 0.0010(8) -0.0006(8)
C26 0.0371(13) 0.0183(10) 0.0167(9) 0.0018(8) 0.0014(9) -0.0076(9)
C27 0.0323(12) 0.0193(10) 0.0124(8) 0.0020(7) 0.0037(8) -0.0005(9)
C28 0.0303(12) 0.0232(10) 0.0117(8) -0.0005(7) 0.0046(8) -0.0014(9)
C29 0.0320(12) 0.0255(11) 0.0143(9) -0.0020(8) 0.0009(8) -0.0005(9)
C30 0.0301(12) 0.0282(12) 0.0192(10) -0.0001(9) -0.0011(9) 0.0049(10)
C31 0.0313(12) 0.0213(10) 0.0171(9) -0.0011(8) -0.0019(8) 0.0048(9)

loop_
_atom_type_symbol
_atom_type_description
_atom_type_scat_dispersion_real
_atom_type_scat_dispersion_imag
_atom_type_scat_source
C C 0.0033 0.0016 'International Tables Vol C Tables 4.2.6.8 and 6.1.1.4'
H H 0.0000 0.0000 'International Tables Vol C Tables 4.2.6.8 and 6.1.1.4'
N N 0.0061 0.0033 'International Tables Vol C Tables 4.2.6.8 and 6.1.1.4'
Ti Ti 0.2776 0.4457 'International Tables Vol C Tables 4.2.6.8 and 6.1.1.4'

loop_
_geom_angle_atom_site_label_1
_geom_angle_atom_site_label_2
_geom_angle_atom_site_label_3
_geom_angle
_geom_angle_site_symmetry_1
_geom_angle_site_symmetry_3
_geom_angle_publ_flag
Ti2 Ti1 H 33.2(11) . . ?
C1 Ti1 H 96.4(11) . . ?
C1 Ti1 Ti2 125.74(6) . . ?
C1 Ti1 C15 103.70(8) . . ?
C1 Ti1 C16 78.40(8) . . ?
C1 Ti1 C22 95.32(8) . . ?
C1 Ti1 C23 129.69(8) . . ?
C1 Ti1 C25 95.02(8) . . ?
C1 Ti1 C26 77.02(8) . . ?
C12 Ti1 H 79.5(11) . . ?
C12 Ti1 Ti2 68.69(6) . . ?
C12 Ti1 C1 88.64(8) . . ?
C12 Ti1 C14 59.03(8) . . ?
C12 Ti1 C15 58.06(9) . . ?
C12 Ti1 C16 35.12(9) . . ?
C12 Ti1 C22 148.52(9) . . ?
C12 Ti1 C23 134.94(9) . . ?
C12 Ti1 C24 136.21(9) . . ?
C12 Ti1 C25 153.68(9) . . ?
C12 Ti1 C26 165.41(8) . . ?
C13 Ti1 H 71.7(12) . . ?
C13 Ti1 Ti2 44.00(6) . . ?
C13 Ti1 C1 125.86(8) . . ?
C13 Ti1 C12 37.83(8) . . ?
C13 Ti1 C14 36.70(8) . . ?
C13 Ti1 C15 60.98(9) . . ?
C13 Ti1 C16 61.31(8) . . ?
C13 Ti1 C22 133.07(8) . . ?
C13 Ti1 C23 102.50(8) . . ?
C13 Ti1 C24 99.10(8) . . ?
C13 Ti1 C25 128.51(9) . . ?
C13 Ti1 C26 156.75(8) . . ?
C14 Ti1 H 105.1(11) . . ?
C14 Ti1 Ti2 72.72(6) . . ?
C14 Ti1 C1 135.88(8) . . ?
C14 Ti1 C15 35.04(8) . . ?
C14 Ti1 C16 57.76(8) . . ?
C14 Ti1 C22 98.83(9) . . ?
C14 Ti1 C23 75.96(9) . . ?
C14 Ti1 C25 127.57(8) . . ?
C14 Ti1 C26 131.15(9) . . ?
C15 Ti1 H 131.8(12) . . ?
C15 Ti1 Ti2 104.06(6) . . ?
C15 Ti1 C26 122.42(9) . . ?
C16 Ti1 H 113.9(11) . . ?
C16 Ti1 Ti2 101.70(6) . . ?
C16 Ti1 C15 33.89(8) . . ?
C16 Ti1 C22 115.38(9) . . ?
C16 Ti1 C26 136.17(9) . . ?
C22 Ti1 H 130.7(11) . . ?
C22 Ti1 Ti2 129.68(6) . . ?
C22 Ti1 C15 90.78(9) . . ?
C22 Ti1 C26 33.77(9) . . ?
C23 Ti1 H 112.8(11) . . ?
C23 Ti1 Ti2 97.50(7) . . ?
C23 Ti1 C15 86.83(9) . . ?
C23 Ti1 C16 120.44(9) . . ?
C23 Ti1 C22 34.69(8) . . ?
C23 Ti1 C25 58.24(9) . . ?
C23 Ti1 C26 56.96(9) . . ?
C24 Ti1 H 77.8(11) . . ?
C24 Ti1 Ti2 71.79(6) . . ?
C24 Ti1 C1 130.64(8) . . ?
C24 Ti1 C14 91.86(8) . . ?
C24 Ti1 C15 116.62(9) . . ?
C24 Ti1 C16 148.95(8) . . ?
C24 Ti1 C22 58.75(9) . . ?
C24 Ti1 C23 35.79(9) . . ?
C24 Ti1 C25 35.86(8) . . ?
C24 Ti1 C26 58.07(8) . . ?
C25 Ti1 H 74.2(11) . . ?
C25 Ti1 Ti2 88.35(7) . . ?
C25 Ti1 C15 144.41(9) . . ?
C25 Ti1 C16 169.90(9) . . ?
C25 Ti1 C22 57.14(10) . . ?
C25 Ti1 C26 33.82(9) . . ?
C26 Ti1 H 104.5(11) . . ?
C26 Ti1 Ti2 122.11(7) . . ?
Ti1 Ti2 H 35.0(12) . . ?
C13 Ti2 Ti1 45.80(6) . . ?
C13 Ti2 H 74.9(12) . . ?
C13 Ti2 C17 93.30(9) . . ?
C13 Ti2 C18 76.01(9) . . ?
C13 Ti2 C19 96.09(10) . . ?
C13 Ti2 C20 129.07(11) . . ?
C13 Ti2 C21 127.58(10) . . ?
C13 Ti2 C27 92.86(9) . . ?
C13 Ti2 C28 86.63(9) . . ?
C13 Ti2 C29 114.41(9) . . ?
C13 Ti2 C30 143.85(9) . . ?
C13 Ti2 C31 126.79(9) . . ?
C17 Ti2 Ti1 100.80(7) . . ?
C17 Ti2 H 80.2(12) . . ?
C17 Ti2 C18 33.54(10) . . ?
C17 Ti2 C19 56.32(9) . . ?
C17 Ti2 C29 140.41(10) . . ?
C18 Ti2 Ti1 106.65(7) . . ?
C18 Ti2 H 103.0(12) . . ?
C19 Ti2 Ti1 137.44(8) . . ?
C19 Ti2 H 135.4(12) . . ?
C19 Ti2 C18 33.87(10) . . ?
C20 Ti2 Ti1 157.33(7) . . ?
C20 Ti2 H 128.3(12) . . ?
C20 Ti2 C17 56.57(10) . . ?
C20 Ti2 C18 56.07(11) . . ?
C20 Ti2 C19 33.78(12) . . ?
C20 Ti2 C29 83.84(10) . . ?
C20 Ti2 C30 75.86(11) . . ?
C21 Ti2 Ti1 125.46(8) . . ?
C21 Ti2 H 93.7(12) . . ?
C21 Ti2 C17 34.47(10) . . ?
C21 Ti2 C18 56.67(11) . . ?
C21 Ti2 C19 57.02(11) . . ?
C21 Ti2 C20 34.54(10) . . ?
C21 Ti2 C28 144.04(10) . . ?
C21 Ti2 C29 110.66(10) . . ?
C21 Ti2 C30 88.14(11) . . ?
C27 Ti2 Ti1 65.80(6) . . ?
C27 Ti2 H 75.9(12) . . ?
C27 Ti2 C17 152.80(9) . . ?
C27 Ti2 C18 168.61(10) . . ?
C27 Ti2 C19 148.78(9) . . ?
C27 Ti2 C20 133.48(10) . . ?
C27 Ti2 C21 134.47(10) . . ?
C27 Ti2 C28 35.19(8) . . ?
C27 Ti2 C29 57.69(9) . . ?
C27 Ti2 C30 57.63(9) . . ?
C28 Ti2 Ti1 84.97(6) . . ?
C28 Ti2 H 107.5(12) . . ?
C28 Ti2 C17 171.88(9) . . ?
C28 Ti2 C18 139.30(9) . . ?
C28 Ti2 C19 115.59(9) . . ?
C28 Ti2 C20 117.68(10) . . ?
C28 Ti2 C29 34.45(9) . . ?
C28 Ti2 C30 57.24(9) . . ?
C29 Ti2 Ti1 118.77(7) . . ?
C29 Ti2 H 132.4(12) . . ?
C29 Ti2 C18 124.56(9) . . ?
C29 Ti2 C19 91.51(10) . . ?
C30 Ti2 Ti1 121.46(7) . . ?
C30 Ti2 H 112.4(12) . . ?
C30 Ti2 C17 122.61(10) . . ?
C30 Ti2 C18 131.48(10) . . ?
C30 Ti2 C19 100.52(11) . . ?
C30 Ti2 C29 34.00(9) . . ?
C31 Ti2 Ti1 89.02(7) . . ?
C31 Ti2 H 79.3(12) . . ?
C31 Ti2 C17 126.96(10) . . ?
C31 Ti2 C18 156.01(10) . . ?
C31 Ti2 C19 133.53(11) . . ?
C31 Ti2 C20 103.46(11) . . ?
C31 Ti2 C21 99.49(11) . . ?
C31 Ti2 C27 35.36(9) . . ?
C31 Ti2 C28 58.30(9) . . ?
C31 Ti2 C29 57.36(9) . . ?
C31 Ti2 C30 34.36(9) . . ?
C1 N1 C3 122.35(18) . . ?
C1 N1 C6 111.50(19) . . ?
C6 N1 C3 126.14(18) . . ?
C1 N2 C7 111.70(19) . . ?
C1 N2 C10 122.99(18) . . ?
C7 N2 C10 125.07(19) . . ?
N1 C1 Ti1 129.13(16) . . ?
N2 C1 Ti1 127.31(15) . . ?
N2 C1 N1 103.55(18) . . ?
H2A C2 H2B 109.5 . . ?
H2A C2 H2C 109.5 . . ?
H2B C2 H2C 109.5 . . ?
C3 C2 H2A 109.5 . . ?
C3 C2 H2B 109.5 . . ?
C3 C2 H2C 109.5 . . ?
N1 C3 C2 110.6(2) . . ?
N1 C3 H3 106.8 . . ?
N1 C3 C4 112.76(19) . . ?
C2 C3 H3 106.8 . . ?
C2 C3 C4 112.5(2) . . ?
C4 C3 H3 106.8 . . ?
C3 C4 H4A 109.5 . . ?
C3 C4 H4B 109.5 . . ?
C3 C4 H4C 109.5 . . ?
H4A C4 H4B 109.5 . . ?
H4A C4 H4C 109.5 . . ?
H4B C4 H4C 109.5 . . ?
H5A C5 H5B 109.5 . . ?
H5A C5 H5C 109.5 . . ?
H5B C5 H5C 109.5 . . ?
C6 C5 H5A 109.5 . . ?
C6 C5 H5B 109.5 . . ?
C6 C5 H5C 109.5 . . ?
N1 C6 C5 125.0(2) . . ?
C7 C6 N1 106.59(19) . . ?
C7 C6 C5 128.4(2) . . ?
N2 C7 C8 125.1(2) . . ?
C6 C7 N2 106.6(2) . . ?
C6 C7 C8 127.9(2) . . ?
C7 C8 H8A 109.5 . . ?
C7 C8 H8B 109.5 . . ?
C7 C8 H8C 109.5 . . ?
H8A C8 H8B 109.5 . . ?
H8A C8 H8C 109.5 . . ?
H8B C8 H8C 109.5 . . ?
H9A C9 H9B 109.5 . . ?
H9A C9 H9C 109.5 . . ?
H9B C9 H9C 109.5 . . ?
C10 C9 H9A 109.5 . . ?
C10 C9 H9B 109.5 . . ?
C10 C9 H9C 109.5 . . ?
N2 C10 C9 112.92(19) . . ?
N2 C10 H10 106.7 . . ?
N2 C10 C11 111.15(19) . . ?
C9 C10 H10 106.7 . . ?
C9 C10 C11 112.2(2) . . ?
C11 C10 H10 106.7 . . ?
C10 C11 H11A 109.5 . . ?
C10 C11 H11B 109.5 . . ?
C10 C11 H11C 109.5 . . ?
H11A C11 H11B 109.5 . . ?
H11A C11 H11C 109.5 . . ?
H11B C11 H11C 109.5 . . ?
Ti1 C12 H12 119.0 . . ?
C13 C12 Ti1 70.30(12) . . ?
C13 C12 H12 124.4 . . ?
C16 C12 Ti1 77.84(13) . . ?
C16 C12 H12 124.4 . . ?
C16 C12 C13 111.2(2) . . ?
Ti2 C13 Ti1 90.19(8) . . ?
C12 C13 Ti1 71.86(12) . . ?
C12 C13 Ti2 117.25(16) . . ?
C14 C13 Ti1 74.38(13) . . ?
C14 C13 Ti2 130.54(16) . . ?
C14 C13 C12 102.3(2) . . ?
Ti1 C14 H14 121.8 . . ?
C13 C14 Ti1 68.93(12) . . ?
C13 C14 H14 124.2 . . ?
C15 C14 Ti1 76.57(13) . . ?
C15 C14 C13 111.7(2) . . ?
C15 C14 H14 124.2 . . ?
Ti1 C15 H15 124.4 . . ?
C14 C15 Ti1 68.39(13) . . ?
C14 C15 H15 126.5 . . ?
C16 C15 Ti1 72.34(13) . . ?
C16 C15 C14 107.0(2) . . ?
C16 C15 H15 126.5 . . ?
Ti1 C16 H16 124.6 . . ?
C12 C16 Ti1 67.05(13) . . ?
C12 C16 H16 126.1 . . ?
C15 C16 Ti1 73.77(13) . . ?
C15 C16 C12 107.7(2) . . ?
C15 C16 H16 126.1 . . ?
Ti2 C17 H17 119.9 . . ?
C18 C17 Ti2 74.91(15) . . ?
C18 C17 H17 125.7 . . ?
C18 C17 C21 108.6(2) . . ?
C21 C17 Ti2 71.23(15) . . ?
C21 C17 H17 125.7 . . ?
Ti2 C18 H18 122.0 . . ?
C17 C18 Ti2 71.56(15) . . ?
C17 C18 H18 126.1 . . ?
C17 C18 C19 107.8(3) . . ?
C19 C18 Ti2 72.00(16) . . ?
C19 C18 H18 126.1 . . ?
Ti2 C19 H19 119.4 . . ?
C18 C19 Ti2 74.13(15) . . ?
C18 C19 H19 126.1 . . ?
C20 C19 Ti2 72.28(17) . . ?
C20 C19 C18 107.9(3) . . ?
C20 C19 H19 126.1 . . ?
Ti2 C20 H20 120.6 . . ?
C19 C20 Ti2 73.94(17) . . ?
C19 C20 H20 125.7 . . ?
C19 C20 C21 108.5(3) . . ?
C21 C20 Ti2 71.43(16) . . ?
C21 C20 H20 125.7 . . ?
Ti2 C21 H21 117.4 . . ?
C17 C21 Ti2 74.30(15) . . ?
C17 C21 C20 107.2(3) . . ?
C17 C21 H21 126.4 . . ?
C20 C21 Ti2 74.03(16) . . ?
C20 C21 H21 126.4 . . ?
Ti1 C22 H22 121.7 . . ?
C23 C22 Ti1 69.35(13) . . ?
C23 C22 H22 126.3 . . ?
C26 C22 Ti1 74.30(14) . . ?
C26 C22 H22 126.3 . . ?
C26 C22 C23 107.4(2) . . ?
Ti1 C23 H23 119.9 . . ?
C22 C23 Ti1 75.96(13) . . ?
C22 C23 H23 125.5 . . ?
C22 C23 C24 109.0(2) . . ?
C24 C23 Ti1 70.35(12) . . ?
C24 C23 H23 125.5 . . ?
C23 C24 Ti1 73.86(13) . . ?
C23 C24 C25 106.3(2) . . ?
C23 C24 C27 129.0(2) . . ?
C25 C24 Ti1 74.78(13) . . ?
C25 C24 C27 123.4(2) . . ?
C27 C24 Ti1 106.96(15) . . ?
Ti1 C25 H25 120.1 . . ?
C24 C25 Ti1 69.36(13) . . ?
C24 C25 H25 125.6 . . ?
C26 C25 Ti1 76.64(14) . . ?
C26 C25 C24 108.8(2) . . ?
C26 C25 H25 125.6 . . ?
Ti1 C26 H26 124.4 . . ?
C22 C26 Ti1 71.92(14) . . ?
C22 C26 H26 125.7 . . ?
C25 C26 Ti1 69.53(13) . . ?
C25 C26 C22 108.5(2) . . ?
C25 C26 H26 125.7 . . ?
C24 C27 Ti2 114.58(15) . . ?
C28 C27 Ti2 73.01(13) . . ?
C28 C27 C24 128.9(2) . . ?
C28 C27 C31 107.2(2) . . ?
C31 C27 Ti2 72.24(14) . . ?
C31 C27 C24 123.5(2) . . ?
Ti2 C28 H28 119.8 . . ?
C27 C28 Ti2 71.80(13) . . ?
C27 C28 H28 126.1 . . ?
C29 C28 Ti2 74.14(14) . . ?
C29 C28 C27 107.8(2) . . ?
C29 C28 H28 126.1 . . ?
Ti2 C29 H29 121.6 . . ?
C28 C29 Ti2 71.41(13) . . ?
C28 C29 H29 125.8 . . ?
C30 C29 Ti2 72.91(14) . . ?
C30 C29 C28 108.3(2) . . ?
C30 C29 H29 125.8 . . ?
Ti2 C30 H30 122.0 . . ?
C29 C30 Ti2 73.10(15) . . ?
C29 C30 H30 125.7 . . ?
C31 C30 Ti2 70.85(14) . . ?
C31 C30 C29 108.7(2) . . ?
C31 C30 H30 125.7 . . ?
Ti2 C31 H31 118.7 . . ?
C27 C31 Ti2 72.39(14) . . ?
C27 C31 H31 126.0 . . ?
C30 C31 Ti2 74.79(15) . . ?
C30 C31 C27 108.0(2) . . ?
C30 C31 H31 126.0 . . ?

loop_
_geom_bond_atom_site_label_1
_geom_bond_atom_site_label_2
_geom_bond_distance
_geom_bond_site_symmetry_2
_geom_bond_publ_flag
Ti1 H 1.92(4) . ?
Ti1 Ti2 3.1183(6) . ?
Ti1 C1 2.318(2) . ?
Ti1 C12 2.257(2) . ?
Ti1 C13 2.236(2) . ?
Ti1 C14 2.307(2) . ?
Ti1 C15 2.414(2) . ?
Ti1 C16 2.396(2) . ?
Ti1 C22 2.411(2) . ?
Ti1 C23 2.326(2) . ?
Ti1 C24 2.280(2) . ?
Ti1 C25 2.351(2) . ?
Ti1 C26 2.442(2) . ?
Ti2 H 1.84(4) . ?
Ti2 C13 2.166(2) . ?
Ti2 C17 2.402(2) . ?
Ti2 C18 2.444(3) . ?
Ti2 C19 2.417(3) . ?
Ti2 C20 2.396(3) . ?
Ti2 C21 2.362(3) . ?
Ti2 C27 2.351(2) . ?
Ti2 C28 2.367(2) . ?
Ti2 C29 2.403(2) . ?
Ti2 C30 2.400(3) . ?
Ti2 C31 2.349(3) . ?
N1 C1 1.367(3) . ?
N1 C3 1.469(3) . ?
N1 C6 1.398(3) . ?
N2 C1 1.366(3) . ?
N2 C7 1.395(3) . ?
N2 C10 1.475(3) . ?
C2 H2A 0.9800 . ?
C2 H2B 0.9800 . ?
C2 H2C 0.9800 . ?
C2 C3 1.514(4) . ?
C3 H3 1.0000 . ?
C3 C4 1.523(3) . ?
C4 H4A 0.9800 . ?
C4 H4B 0.9800 . ?
C4 H4C 0.9800 . ?
C5 H5A 0.9800 . ?
C5 H5B 0.9800 . ?
C5 H5C 0.9800 . ?
C5 C6 1.494(3) . ?
C6 C7 1.348(3) . ?
C7 C8 1.495(3) . ?
C8 H8A 0.9800 . ?
C8 H8B 0.9800 . ?
C8 H8C 0.9800 . ?
C9 H9A 0.9800 . ?
C9 H9B 0.9800 . ?
C9 H9C 0.9800 . ?
C9 C10 1.520(3) . ?
C10 H10 1.0000 . ?
C10 C11 1.524(3) . ?
C11 H11A 0.9800 . ?
C11 H11B 0.9800 . ?
C11 H11C 0.9800 . ?
C12 H12 0.9500 . ?
C12 C13 1.457(3) . ?
C12 C16 1.410(3) . ?
C13 C14 1.432(3) . ?
C14 H14 0.9500 . ?
C14 C15 1.425(3) . ?
C15 H15 0.9500 . ?
C15 C16 1.402(3) . ?
C16 H16 0.9500 . ?
C17 H17 0.9500 . ?
C17 C18 1.399(4) . ?
C17 C21 1.412(4) . ?
C18 H18 0.9500 . ?
C18 C19 1.416(4) . ?
C19 H19 0.9500 . ?
C19 C20 1.398(5) . ?
C20 H20 0.9500 . ?
C20 C21 1.413(4) . ?
C21 H21 0.9500 . ?
C22 H22 0.9500 . ?
C22 C23 1.415(3) . ?
C22 C26 1.410(4) . ?
C23 H23 0.9500 . ?
C23 C24 1.416(4) . ?
C24 C25 1.428(3) . ?
C24 C27 1.452(4) . ?
C25 H25 0.9500 . ?
C25 C26 1.397(4) . ?
C26 H26 0.9500 . ?
C27 C28 1.426(3) . ?
C27 C31 1.428(4) . ?
C28 H28 0.9500 . ?
C28 C29 1.413(4) . ?
C29 H29 0.9500 . ?
C29 C30 1.404(4) . ?
C30 H30 0.9500 . ?
C30 C31 1.404(4) . ?
C31 H31 0.9500 . ?

loop_
_geom_torsion_atom_site_label_1
_geom_torsion_atom_site_label_2
_geom_torsion_atom_site_label_3
_geom_torsion_atom_site_label_4
_geom_torsion
_geom_torsion_site_symmetry_1
_geom_torsion_site_symmetry_2
_geom_torsion_site_symmetry_3
_geom_torsion_site_symmetry_4
_geom_torsion_publ_flag
Ti1 C12 C13 Ti2 80.52(12) . . . . ?
Ti1 C12 C13 C14 -68.82(14) . . . . ?
Ti1 C12 C16 C15 63.00(17) . . . . ?
Ti1 C13 C14 C15 -65.09(17) . . . . ?
Ti1 C14 C15 C16 -62.44(16) . . . . ?
Ti1 C15 C16 C12 -58.70(16) . . . . ?
Ti1 C22 C23 C24 -63.09(16) . . . . ?
Ti1 C22 C26 C25 60.19(17) . . . . ?
Ti1 C23 C24 C25 -68.31(15) . . . . ?
Ti1 C23 C24 C27 99.0(2) . . . . ?
Ti1 C24 C25 C26 -67.12(17) . . . . ?
Ti1 C24 C27 Ti2 -9.9(2) . . . . ?
Ti1 C24 C27 C28 77.6(3) . . . . ?
Ti1 C24 C27 C31 -94.2(2) . . . . ?
Ti1 C25 C26 C22 -61.69(17) . . . . ?
Ti2 C13 C14 Ti1 -76.44(17) . . . . ?
Ti2 C13 C14 C15 -141.53(18) . . . . ?
Ti2 C17 C18 C19 63.32(18) . . . . ?
Ti2 C17 C21 C20 -67.3(2) . . . . ?
Ti2 C18 C19 C20 64.9(2) . . . . ?
Ti2 C19 C20 C21 63.5(2) . . . . ?
Ti2 C20 C21 C17 67.48(19) . . . . ?
Ti2 C27 C28 C29 -65.95(17) . . . . ?
Ti2 C27 C31 C30 66.90(18) . . . . ?
Ti2 C28 C29 C30 -64.01(18) . . . . ?
Ti2 C29 C30 C31 -62.32(18) . . . . ?
Ti2 C30 C31 C27 -65.30(17) . . . . ?
N1 C6 C7 N2 -1.7(2) . . . . ?
N1 C6 C7 C8 172.0(2) . . . . ?
C1 N1 C3 C2 103.2(2) . . . . ?
C1 N1 C3 C4 -129.8(2) . . . . ?
C1 N1 C6 C5 -177.7(2) . . . . ?
C1 N1 C6 C7 1.8(3) . . . . ?
C1 N2 C7 C6 1.1(3) . . . . ?
C1 N2 C7 C8 -172.8(2) . . . . ?
C1 N2 C10 C9 126.6(2) . . . . ?
C1 N2 C10 C11 -106.3(2) . . . . ?
C3 N1 C1 Ti1 -2.0(3) . . . . ?
C3 N1 C1 N2 179.07(19) . . . . ?
C3 N1 C6 C5 2.1(4) . . . . ?
C3 N1 C6 C7 -178.4(2) . . . . ?
C5 C6 C7 N2 177.8(2) . . . . ?
C5 C6 C7 C8 -8.5(4) . . . . ?
C6 N1 C1 Ti1 177.83(15) . . . . ?
C6 N1 C1 N2 -1.1(2) . . . . ?
C6 N1 C3 C2 -76.6(3) . . . . ?
C6 N1 C3 C4 50.4(3) . . . . ?
C7 N2 C1 Ti1 -178.96(15) . . . . ?
C7 N2 C1 N1 0.0(2) . . . . ?
C7 N2 C10 C9 -59.5(3) . . . . ?
C7 N2 C10 C11 67.6(3) . . . . ?
C10 N2 C1 Ti1 -4.3(3) . . . . ?
C10 N2 C1 N1 174.68(19) . . . . ?
C10 N2 C7 C6 -173.4(2) . . . . ?
C10 N2 C7 C8 12.6(3) . . . . ?
C12 C13 C14 Ti1 66.94(14) . . . . ?
C12 C13 C14 C15 1.9(2) . . . . ?
C13 C12 C16 Ti1 -63.03(16) . . . . ?
C13 C12 C16 C15 0.0(3) . . . . ?
C13 C14 C15 Ti1 60.47(16) . . . . ?
C13 C14 C15 C16 -2.0(3) . . . . ?
C14 C15 C16 Ti1 59.88(16) . . . . ?
C14 C15 C16 C12 1.2(3) . . . . ?
C16 C12 C13 Ti1 67.72(17) . . . . ?
C16 C12 C13 Ti2 148.24(16) . . . . ?
C16 C12 C13 C14 -1.1(2) . . . . ?
C17 C18 C19 Ti2 -63.03(18) . . . . ?
C17 C18 C19 C20 1.9(3) . . . . ?
C18 C17 C21 Ti2 66.14(19) . . . . ?
C18 C17 C21 C20 -1.2(3) . . . . ?
C18 C19 C20 Ti2 -66.12(19) . . . . ?
C18 C19 C20 C21 -2.6(3) . . . . ?
C19 C20 C21 Ti2 -65.2(2) . . . . ?
C19 C20 C21 C17 2.3(3) . . . . ?
C21 C17 C18 Ti2 -63.75(19) . . . . ?
C21 C17 C18 C19 -0.4(3) . . . . ?
C22 C23 C24 Ti1 66.72(17) . . . . ?
C22 C23 C24 C25 -1.6(3) . . . . ?
C22 C23 C24 C27 165.7(2) . . . . ?
C23 C22 C26 Ti1 -61.86(16) . . . . ?
C23 C22 C26 C25 -1.7(3) . . . . ?
C23 C24 C25 Ti1 67.67(15) . . . . ?
C23 C24 C25 C26 0.5(3) . . . . ?
C23 C24 C27 Ti2 -92.6(3) . . . . ?
C23 C24 C27 C28 -5.1(4) . . . . ?
C23 C24 C27 C31 -176.9(2) . . . . ?
C24 C25 C26 Ti1 62.39(16) . . . . ?
C24 C25 C26 C22 0.7(3) . . . . ?
C24 C27 C28 Ti2 -108.2(2) . . . . ?
C24 C27 C28 C29 -174.1(2) . . . . ?
C24 C27 C31 Ti2 108.2(2) . . . . ?
C24 C27 C31 C30 175.1(2) . . . . ?
C25 C24 C27 Ti2 72.8(3) . . . . ?
C25 C24 C27 C28 160.3(2) . . . . ?
C25 C24 C27 C31 -11.5(3) . . . . ?
C26 C22 C23 Ti1 65.12(17) . . . . ?
C26 C22 C23 C24 2.0(3) . . . . ?
C27 C24 C25 Ti1 -100.5(2) . . . . ?
C27 C24 C25 C26 -167.6(2) . . . . ?
C27 C28 C29 Ti2 64.39(15) . . . . ?
C27 C28 C29 C30 0.4(3) . . . . ?
C28 C27 C31 Ti2 -65.14(16) . . . . ?
C28 C27 C31 C30 1.8(3) . . . . ?
C28 C29 C30 Ti2 63.04(17) . . . . ?
C28 C29 C30 C31 0.7(3) . . . . ?
C29 C30 C31 Ti2 63.77(19) . . . . ?
C29 C30 C31 C27 -1.5(3) . . . . ?
C31 C27 C28 Ti2 64.63(16) . . . . ?
C31 C27 C28 C29 -1.3(3) . . . . ?
